data_2009400
loop_
_publ_author_name
'Clegg, William'
'Birkby, Sara L.'
'Banister, Arthur J.'
'Rawson, Jeremy M.'
'Wait, Simon, T.'
'Rizkallah, Pierre'
'Harding, Marjorie M.'
'Blake, Alexander J.'

_publ_section_title
;
 Structures of [PhCNSSN]~2~[Pt(mnt)~2~] and
 [(<i>p</i>-ClC~6~H~4~CNSSN)~2~Cl][Pt(mnt)~2~] (mnt =
 maleonitriledithiolato ligand)
;
_journal_issue 1
_journal_name_full 'Acta Crystallographica Section C'
_journal_page_first 28
_journal_page_last 33
_journal_paper_doi 10.1107/S0108270193006651
_journal_volume 50
_journal_year 1994
_chemical_formula_moiety '[(p- Cl C6 H4 C N S S N)2 Cl] [Pt (mnt)2 ]'
_chemical_formula_sum 'C22 H8 Cl3 N8 Pt S8'
_chemical_formula_weight 942.28
_chemical_name_systematic
;bis[4-(4-chlorophenyl)-1,2-dithia-3,5-diazolinium]chloride
 bis(maleonitriledithiolato)platinum
;
_space_group_IT_number 14
_symmetry_cell_setting monoclinic
_symmetry_space_group_name_Hall '-P 2ybc'
_symmetry_space_group_name_H-M 'P 1 21/c 1'
_cell_angle_alpha 90.00
_cell_angle_beta 96.420(10)
_cell_angle_gamma 90.00
_cell_formula_units_Z 8
_cell_length_a 13.545(2)
_cell_length_b 33.147(4)
_cell_length_c 13.7560(10)
_cell_measurement_reflns_used 32
_cell_measurement_temperature 295.0(10)
_cell_measurement_theta_max 17.90
_cell_measurement_theta_min 16.23
_cell_volume 6137.4(13)
_computing_cell_refinement DIF4
_computing_data_collection 'DIF4 (Stoe & Cie, 1988)'
_computing_data_reduction 'local programs'
_computing_molecular_graphics SHELXTL/PC
_computing_publication_material 'SHELXL92 and local programs'
_computing_structure_refinement SHELXL92
_computing_structure_solution SHELXTL/PC
_diffrn_ambient_temperature 295.0(10)
_diffrn_measurement_device 'Stoe-Siemens diffractometer'
_diffrn_measurement_method '\w/\q scans with on-line profile fitting (Clegg, 1981)'
_diffrn_radiation_monochromator graphite
_diffrn_radiation_source 'fine-focus sealed tube'
_diffrn_radiation_type CuK\a
_diffrn_radiation_wavelength 1.54184
_diffrn_reflns_av_R_equivalents 0.0164
_diffrn_reflns_av_sigmaI/netI 0.0345
_diffrn_reflns_limit_h_max 14
_diffrn_reflns_limit_h_min -14
_diffrn_reflns_limit_k_max 35
_diffrn_reflns_limit_k_min -2
_diffrn_reflns_limit_l_max 14
_diffrn_reflns_limit_l_min 0
_diffrn_reflns_number 8412
_diffrn_reflns_theta_max 55.06
_diffrn_reflns_theta_min 2.67
_diffrn_standards_decay_% 3
_diffrn_standards_interval_time 60
_diffrn_standards_number 3
_exptl_absorpt_coefficient_mu 16.326
_exptl_absorpt_correction_T_max 0.067
_exptl_absorpt_correction_T_min 0.005
_exptl_absorpt_correction_type 'empirical (SHELXTL/PC)'
_exptl_crystal_colour black
_exptl_crystal_density_diffrn 2.040
_exptl_crystal_F_000 3624
_exptl_crystal_size_max 0.68
_exptl_crystal_size_mid 0.20
_exptl_crystal_size_min 0.12
_refine_diff_density_max 2.45
_refine_diff_density_min -0.72
_refine_ls_extinction_method none
_refine_ls_goodness_of_fit_all 1.068
_refine_ls_goodness_of_fit_obs 1.094
_refine_ls_matrix_type full
_refine_ls_number_parameters 763
_refine_ls_number_reflns 7602
_refine_ls_number_restraints 0
_refine_ls_restrained_S_all 1.092
_refine_ls_restrained_S_obs 1.094
_refine_ls_R_factor_all 0.0818
_refine_ls_R_factor_obs 0.0608
_refine_ls_shift/esd_max 0.033
_refine_ls_shift/esd_mean 0.003
_refine_ls_structure_factor_coef Fsqd
_refine_ls_weighting_scheme
;calc w = 1/[s^2^(Fo^2^) + ( 0.1264P)^2^ + 8.6971P] where P =
 (Fo^2^ + 2Fc^2^)/3
;
_refine_ls_wR_factor_all 0.1865
_refine_ls_wR_factor_obs 0.1594
_reflns_number_observed 5703
_reflns_number_total 7622
_reflns_observed_criterion >2sigma(I)
_cod_data_source_file mu1046.cif
_cod_data_source_block plato3
_cod_original_sg_symbol_H-M 'P 21/c'
_cod_database_code 2009400

loop_
_symmetry_equiv_pos_as_xyz
'x, y, z'
'-x, y+1/2, -z+1/2'
'-x, -y, -z'
'x, -y-1/2, z-1/2'

loop_
_atom_site_aniso_label
_atom_site_aniso_U_11
_atom_site_aniso_U_22
_atom_site_aniso_U_33
_atom_site_aniso_U_12
_atom_site_aniso_U_13
_atom_site_aniso_U_23
Pt1 0.0627(3) 0.0825(4) 0.0861(4) 0.0014(2) 0.0073(2) -0.0046(3)
S11 0.067(2) 0.088(2) 0.119(3) -0.0014(14) 0.007(2) -0.012(2)
S12 0.066(2) 0.083(2) 0.107(2) 0.0089(14) 0.009(2) -0.003(2)
S13 0.066(2) 0.088(2) 0.097(2) -0.0018(14) 0.0116(15) -0.004(2)
S14 0.063(2) 0.089(2) 0.129(3) 0.0056(15) 0.008(2) -0.019(2)
C11 0.056(6) 0.097(8) 0.088(8) 0.005(6) 0.002(6) 0.011(7)
C12 0.071(7) 0.076(7) 0.091(8) -0.002(6) 0.011(6) 0.001(6)
C13 0.055(6) 0.100(8) 0.071(7) 0.003(6) 0.002(5) 0.007(6)
C14 0.066(7) 0.093(9) 0.099(10) -0.005(6) 0.003(6) -0.009(7)
C15 0.081(9) 0.095(9) 0.104(10) 0.006(7) 0.010(7) -0.001(7)
C16 0.076(8) 0.096(10) 0.085(9) 0.004(7) 0.011(6) -0.006(7)
C17 0.088(9) 0.096(9) 0.076(8) 0.007(7) 0.021(7) -0.006(7)
C18 0.073(8) 0.084(9) 0.135(12) 0.008(6) 0.005(8) -0.020(8)
N15 0.084(8) 0.110(9) 0.140(11) -0.010(7) 0.006(7) -0.012(8)
N16 0.097(8) 0.093(8) 0.133(11) 0.011(6) 0.009(7) -0.015(7)
N17 0.076(7) 0.115(9) 0.116(9) -0.012(7) 0.022(6) -0.009(7)
N18 0.111(11) 0.129(12) 0.23(2) -0.034(9) 0.012(12) -0.068(13)
Pt2 0.0602(4) 0.0762(4) 0.0816(5) 0.0018(3) 0.0024(3) -0.0023(3)
S21 0.066(2) 0.080(2) 0.102(2) -0.0012(14) 0.0080(15) -0.006(2)
S22 0.063(2) 0.083(2) 0.101(2) 0.0044(13) 0.0089(15) -0.013(2)
C21 0.062(7) 0.088(8) 0.083(8) -0.001(5) 0.007(6) 0.014(6)
C22 0.062(6) 0.079(7) 0.077(7) 0.005(5) -0.002(5) -0.004(6)
C23 0.070(8) 0.085(8) 0.107(10) 0.005(7) 0.018(7) -0.012(7)
C24 0.072(7) 0.078(8) 0.111(10) 0.000(6) 0.015(7) -0.016(7)
N23 0.075(8) 0.117(9) 0.176(14) -0.014(7) 0.036(8) -0.031(9)
N24 0.088(8) 0.091(8) 0.125(10) 0.005(6) 0.007(7) -0.012(7)
Pt3 0.0615(4) 0.0786(5) 0.0824(5) 0.0035(3) 0.0062(3) 0.0026(3)
S31 0.064(2) 0.085(2) 0.097(2) 0.0032(14) 0.0067(15) -0.001(2)
S32 0.061(2) 0.083(2) 0.106(2) 0.0076(13) 0.0058(15) -0.001(2)
C31 0.055(6) 0.088(7) 0.073(7) 0.011(5) 0.000(5) 0.013(6)
C32 0.069(7) 0.076(7) 0.084(8) -0.005(5) 0.004(6) -0.002(6)
C33 0.083(9) 0.078(7) 0.078(8) 0.007(6) 0.007(6) -0.004(6)
C34 0.065(7) 0.093(10) 0.111(11) 0.004(6) 0.001(7) -0.012(8)
N33 0.064(6) 0.104(8) 0.137(11) -0.002(6) -0.003(6) -0.007(7)
N34 0.110(9) 0.087(8) 0.137(11) 0.010(7) 0.024(8) -0.014(7)
S41 0.083(2) 0.076(2) 0.110(3) 0.0078(15) 0.006(2) -0.005(2)
S42 0.073(2) 0.081(2) 0.116(3) -0.0036(15) 0.014(2) -0.004(2)
N41 0.073(6) 0.074(6) 0.105(8) 0.008(5) 0.009(5) -0.004(5)
N42 0.072(6) 0.076(6) 0.113(8) 0.007(5) 0.012(5) 0.005(5)
C41 0.062(6) 0.074(7) 0.083(8) 0.004(5) -0.002(5) -0.001(6)
C42 0.080(8) 0.076(7) 0.091(9) 0.002(6) 0.008(6) -0.004(6)
C43 0.092(9) 0.080(8) 0.106(10) -0.001(7) 0.013(7) -0.008(7)
C44 0.097(10) 0.081(9) 0.118(12) 0.009(7) 0.004(8) -0.009(8)
C45 0.110(11) 0.088(9) 0.100(10) -0.005(8) 0.008(8) -0.020(7)
C46 0.076(8) 0.112(11) 0.123(12) -0.017(8) 0.013(8) -0.017(9)
C47 0.072(8) 0.097(9) 0.115(11) 0.005(7) 0.015(7) -0.001(8)
Cl4 0.144(4) 0.093(2) 0.162(4) -0.035(2) 0.013(3) -0.016(2)
S51 0.078(2) 0.075(2) 0.099(2) 0.0019(14) 0.008(2) -0.004(2)
S52 0.069(2) 0.077(2) 0.103(2) -0.0043(13) 0.005(2) -0.001(2)
N51 0.075(6) 0.076(6) 0.090(7) 0.001(5) 0.011(5) -0.006(5)
N52 0.070(6) 0.080(6) 0.102(8) 0.014(5) 0.004(5) 0.002(5)
C51 0.065(7) 0.091(8) 0.081(8) 0.014(6) -0.001(6) 0.000(6)
C52 0.075(7) 0.070(7) 0.085(8) -0.003(6) 0.002(6) 0.006(6)
C53 0.087(8) 0.076(8) 0.119(11) 0.007(7) 0.004(8) 0.002(7)
C54 0.118(12) 0.077(8) 0.109(11) 0.005(8) 0.008(9) -0.001(7)
C55 0.099(10) 0.083(8) 0.103(10) -0.021(8) -0.001(8) -0.007(7)
C56 0.078(8) 0.098(10) 0.117(11) -0.007(7) 0.000(8) 0.005(8)
C57 0.072(7) 0.074(7) 0.104(10) -0.006(6) 0.006(6) -0.004(6)
Cl5 0.154(4) 0.091(2) 0.157(4) -0.028(2) 0.007(3) -0.018(2)
S61 0.076(2) 0.071(2) 0.123(3) 0.0046(14) -0.001(2) 0.003(2)
S62 0.074(2) 0.082(2) 0.120(3) -0.0033(14) 0.012(2) -0.004(2)
N61 0.071(6) 0.085(7) 0.109(8) 0.004(5) -0.001(5) 0.000(6)
N62 0.075(6) 0.082(6) 0.108(8) 0.004(5) 0.015(6) -0.004(6)
C61 0.075(8) 0.080(8) 0.079(8) 0.009(6) 0.002(6) -0.001(6)
C62 0.078(8) 0.083(8) 0.090(9) -0.003(6) -0.008(6) 0.000(6)
C63 0.097(9) 0.078(8) 0.112(11) 0.002(7) 0.012(8) -0.003(7)
C64 0.104(10) 0.077(8) 0.108(11) 0.002(7) -0.010(8) -0.018(7)
C65 0.099(10) 0.089(9) 0.087(9) -0.008(7) -0.004(7) -0.011(7)
C66 0.084(9) 0.097(10) 0.132(13) -0.003(8) 0.016(8) -0.005(9)
C67 0.071(8) 0.086(8) 0.129(12) 0.000(6) 0.006(7) -0.002(8)
Cl6 0.136(3) 0.090(2) 0.108(3) -0.029(2) 0.012(2) -0.005(2)
S71 0.084(2) 0.089(2) 0.146(3) 0.004(2) 0.018(2) -0.026(2)
S72 0.077(2) 0.080(2) 0.124(3) -0.0020(15) 0.018(2) 0.006(2)
N71 0.085(7) 0.086(7) 0.136(10) 0.010(6) 0.004(7) -0.031(7)
N72 0.073(7) 0.086(7) 0.130(10) 0.009(5) 0.020(6) 0.009(6)
C71 0.076(8) 0.082(8) 0.076(8) 0.011(6) 0.004(6) -0.003(6)
C72 0.080(8) 0.085(8) 0.076(8) 0.005(6) 0.003(6) -0.006(6)
C73 0.084(8) 0.083(9) 0.117(11) -0.008(7) 0.001(8) -0.002(7)
C74 0.093(10) 0.094(9) 0.107(11) 0.000(7) 0.001(8) 0.001(8)
C75 0.104(10) 0.083(8) 0.096(10) -0.015(7) 0.009(8) -0.010(7)
C76 0.083(8) 0.111(10) 0.095(10) -0.008(8) 0.002(7) -0.023(8)
C77 0.074(8) 0.089(9) 0.106(10) -0.002(6) 0.000(7) -0.005(7)
Cl7 0.142(3) 0.097(2) 0.104(3) -0.029(2) 0.013(2) -0.005(2)
Cl8 0.127(4) 0.093(3) 0.118(4) -0.025(3) 0.024(3) -0.020(3)
Cl9 0.160(6) 0.092(3) 0.110(4) -0.036(3) 0.003(4) -0.001(3)
Cl10 0.116(3) 0.079(2) 0.130(3) -0.017(2) -0.007(2) 0.004(2)

loop_
_atom_site_label
_atom_site_fract_x
_atom_site_fract_y
_atom_site_fract_z
_atom_site_U_iso_or_equiv
_atom_site_thermal_displace_type
_atom_site_calc_flag
_atom_site_refinement_flags
_atom_site_occupancy
_atom_site_disorder_group
_atom_site_type_symbol
Pt1 0.23366(3) 0.07614(2) 0.28833(4) 0.0772(3) Uani d . 1 . Pt
S11 0.3953(2) 0.09386(10) 0.3135(3) 0.092(2) Uani d . 1 . S
S12 0.1900(2) 0.14090(10) 0.3124(3) 0.085(2) Uani d . 1 . S
S13 0.0721(2) 0.05725(10) 0.2702(3) 0.083(2) Uani d . 1 . S
S14 0.2779(2) 0.01206(11) 0.2579(3) 0.094(2) Uani d . 1 . S
C11 0.3919(8) 0.1444(4) 0.3333(9) 0.081(6) Uani d . 1 . C
C12 0.3037(9) 0.1658(3) 0.3334(10) 0.079(7) Uani d . 1 . C
C13 0.0774(8) 0.0076(4) 0.2482(9) 0.076(6) Uani d . 1 . C
C14 0.1655(9) -0.0124(4) 0.2385(11) 0.087(7) Uani d . 1 . C
C15 0.4830(11) 0.1654(4) 0.3576(11) 0.093(9) Uani d . 1 . C
C16 0.3009(9) 0.2074(4) 0.3448(10) 0.085(8) Uani d . 1 . C
C17 -0.0149(11) -0.0152(4) 0.2338(10) 0.086(9) Uani d . 1 . C
C18 0.1700(10) -0.0534(4) 0.2157(12) 0.098(8) Uani d . 1 . C
N15 0.5574(10) 0.1815(4) 0.3789(11) 0.112(8) Uani d . 1 . N
N16 0.3002(9) 0.2422(4) 0.3529(11) 0.108(8) Uani d . 1 . N
N17 -0.0895(9) -0.0331(4) 0.2247(9) 0.102(7) Uani d . 1 . N
N18 0.1727(12) -0.0877(5) 0.1953(16) 0.158(11) Uani d . 1 . N
Pt2 0.5 0.0 0.0 0.0731(4) Uani d S 1 . Pt
S21 0.6587(2) 0.02055(9) -0.0045(3) 0.083(2) Uani d . 1 . S
S22 0.4640(2) 0.05987(9) 0.0669(3) 0.082(2) Uani d . 1 . S
C21 0.6578(8) 0.0666(4) 0.0455(9) 0.078(7) Uani d . 1 . C
C22 0.5758(8) 0.0849(3) 0.0751(9) 0.073(6) Uani d . 1 . C
C23 0.7518(10) 0.0891(4) 0.0587(11) 0.087(8) Uani d . 1 . C
C24 0.5769(9) 0.1251(4) 0.1109(11) 0.087(7) Uani d . 1 . C
N23 0.8249(10) 0.1052(4) 0.0706(12) 0.121(8) Uani d . 1 . N
N24 0.5786(9) 0.1571(4) 0.1366(10) 0.102(8) Uani d . 1 . N
Pt3 0.0 0.0 0.5 0.0743(4) Uani d S 1 . Pt
S31 -0.1617(2) -0.01749(10) 0.4680(3) 0.082(2) Uani d . 1 . S
S32 0.0433(2) -0.06573(9) 0.4901(3) 0.083(2) Uani d . 1 . S
C31 -0.1584(8) -0.0682(4) 0.4574(9) 0.072(6) Uani d . 1 . C
C32 -0.0706(9) -0.0896(3) 0.4656(9) 0.077(7) Uani d . 1 . C
C33 -0.2503(10) -0.0891(4) 0.4344(9) 0.080(9) Uani d . 1 . C
C34 -0.0653(9) -0.1321(4) 0.4599(11) 0.090(7) Uani d . 1 . C
N33 -0.3252(8) -0.1047(4) 0.4146(10) 0.103(6) Uani d . 1 . N
N34 -0.0614(10) -0.1668(4) 0.4587(11) 0.110(9) Uani d . 1 . N
S41 0.1581(3) 0.06027(10) 0.0047(3) 0.090(2) Uani d . 1 . S
S42 0.0276(2) 0.08437(10) 0.0296(3) 0.090(2) Uani d . 1 . S
N41 0.2188(7) 0.1012(3) 0.0217(8) 0.084(6) Uani d . 1 . N
N42 0.0682(7) 0.1285(3) 0.0478(9) 0.086(6) Uani d . 1 . N
C41 0.1656(8) 0.1330(3) 0.0437(9) 0.074(6) Uani d . 1 . C
C42 0.2126(9) 0.1729(4) 0.0594(10) 0.083(8) Uani d . 1 . C
C43 0.1560(11) 0.2071(4) 0.0616(11) 0.092(9) Uani d . 1 . C
H43 0.0879(11) 0.2047(4) 0.0530(11) 0.111 Uiso calc R 1 . H
C44 0.1970(11) 0.2445(4) 0.0763(12) 0.099(10) Uani d . 1 . C
H44 0.1576(11) 0.2670(4) 0.0771(12) 0.119 Uiso calc R 1 . H
C45 0.2993(12) 0.2476(4) 0.0897(12) 0.099(11) Uani d . 1 . C
C46 0.3596(11) 0.2144(5) 0.0910(12) 0.104(8) Uani d . 1 . C
H46 0.4275(11) 0.2171(5) 0.1021(12) 0.124 Uiso calc R 1 . H
C47 0.3155(9) 0.1758(4) 0.0748(11) 0.095(8) Uani d . 1 . C
H47 0.3545(9) 0.1531(4) 0.0745(11) 0.113 Uiso calc R 1 . H
Cl4 0.3555(4) 0.29412(12) 0.1088(4) 0.133(4) Uani d . 1 . Cl
S51 0.5731(2) 0.00935(9) 0.2816(3) 0.084(2) Uani d . 1 . S
S52 0.7045(2) -0.00714(9) 0.2397(3) 0.084(2) Uani d . 1 . S
N51 0.5179(7) -0.0325(3) 0.2549(8) 0.081(6) Uani d . 1 . N
N52 0.6696(7) -0.0512(3) 0.2045(8) 0.084(6) Uani d . 1 . N
C51 0.5742(9) -0.0596(4) 0.2159(9) 0.080(7) Uani d . 1 . C
C52 0.5325(9) -0.0998(3) 0.1892(9) 0.077(7) Uani d . 1 . C
C53 0.5942(11) -0.1314(4) 0.1706(11) 0.095(8) Uani d . 1 . C
H53 0.6616(11) -0.1273(4) 0.1728(11) 0.114 Uiso calc R 1 . H
C54 0.5542(12) -0.1698(4) 0.1484(11) 0.102(12) Uani d . 1 . C
H54 0.5940(12) -0.1914(4) 0.1369(11) 0.122 Uiso calc R 1 . H
C55 0.4538(11) -0.1736(4) 0.1448(11) 0.096(10) Uani d . 1 . C
C56 0.3940(11) -0.1428(4) 0.1607(11) 0.099(8) Uani d . 1 . C
H56 0.3265(11) -0.1468(4) 0.1567(11) 0.119 Uiso calc R 1 . H
C57 0.4322(9) -0.1059(4) 0.1824(10) 0.084(7) Uani d . 1 . C
H57 0.3906(9) -0.0848(4) 0.1928(10) 0.100 Uiso calc R 1 . H
Cl5 0.4058(4) -0.22249(12) 0.1218(4) 0.135(4) Uani d . 1 . Cl
S61 0.8796(2) 0.13224(9) 0.3103(3) 0.091(2) Uani d . 1 . S
S62 0.7519(2) 0.16001(10) 0.3309(3) 0.092(2) Uani d . 1 . S
N61 0.9439(7) 0.1725(3) 0.3126(9) 0.089(6) Uani d . 1 . N
N62 0.7975(8) 0.2044(3) 0.3356(9) 0.088(6) Uani d . 1 . N
C61 0.8941(9) 0.2067(4) 0.3264(9) 0.078(8) Uani d . 1 . C
C62 0.9432(9) 0.2462(4) 0.3240(10) 0.085(8) Uani d . 1 . C
C63 0.8909(11) 0.2805(4) 0.3423(11) 0.096(9) Uani d . 1 . C
H63 0.8275(11) 0.2784(4) 0.3599(11) 0.115 Uiso calc R 1 . H
C64 0.9339(11) 0.3179(4) 0.3341(11) 0.098(10) Uani d . 1 . C
H64 0.8987(11) 0.3410(4) 0.3443(11) 0.117 Uiso calc R 1 . H
C65 1.0306(11) 0.3205(4) 0.3104(10) 0.093(10) Uani d . 1 . C
C66 1.0830(11) 0.2858(4) 0.2932(12) 0.104(9) Uani d . 1 . C
H66 1.1464(11) 0.2876(4) 0.2758(12) 0.125 Uiso calc R 1 . H
C67 1.0398(9) 0.2482(4) 0.3023(12) 0.096(8) Uani d . 1 . C
H67 1.0752(9) 0.2250(4) 0.2940(12) 0.115 Uiso calc R 1 . H
Cl6 1.0838(3) 0.36745(11) 0.2975(3) 0.111(3) Uani d . 1 . Cl
S71 0.6621(3) 0.05988(11) 0.5436(4) 0.106(2) Uani d . 1 . S
S72 0.5289(2) 0.08380(10) 0.5535(3) 0.093(2) Uani d . 1 . S
N71 0.7211(8) 0.1009(3) 0.5656(10) 0.103(7) Uani d . 1 . N
N72 0.5699(8) 0.1277(3) 0.5778(10) 0.096(7) Uani d . 1 . N
C71 0.6679(9) 0.1333(4) 0.5807(9) 0.078(8) Uani d . 1 . C
C72 0.7123(9) 0.1725(4) 0.5934(9) 0.081(8) Uani d . 1 . C
C73 0.6545(11) 0.2058(4) 0.6078(11) 0.095(8) Uani d . 1 . C
H73 0.5890(11) 0.2024(4) 0.6179(11) 0.114 Uiso calc R 1 . H
C74 0.6940(11) 0.2441(4) 0.6071(11) 0.099(10) Uani d . 1 . C
H74 0.6544(11) 0.2662(4) 0.6138(11) 0.118 Uiso calc R 1 . H
C75 0.7930(12) 0.2490(4) 0.5964(11) 0.094(10) Uani d . 1 . C
C76 0.8541(11) 0.2165(4) 0.5846(11) 0.097(8) Uani d . 1 . C
H76 0.9199(11) 0.2201(4) 0.5758(11) 0.116 Uiso calc R 1 . H
C77 0.8129(9) 0.1783(4) 0.5864(11) 0.090(8) Uani d . 1 . C
H77 0.8532(9) 0.1561(4) 0.5828(11) 0.109 Uiso calc R 1 . H
Cl7 0.8412(4) 0.29713(11) 0.5890(3) 0.114(3) Uani d . 1 . Cl
Cl8 0.5 0.0 0.5 0.112(4) Uani d S 1 . Cl
Cl9 0.0 0.0 0.0 0.122(6) Uani d S 1 . Cl
Cl10 0.7155(3) 0.07454(10) 0.3188(3) 0.110(3) Uani d . 1 . Cl

loop_
_atom_type_symbol
_atom_type_description
_atom_type_scat_dispersion_real
_atom_type_scat_dispersion_imag
_atom_type_scat_source
C C 0.0181 0.0091
;International Tables for Crystallography (1992, Vol C, Tables 4.2.6.8 and
 6.1.1.4
;
H H 0.0000 0.0000
;International Tables for Crystallography (1992, Vol C, Tables 4.2.6.8 and
 6.1.1.4
;
N N 0.0311 0.0180
;International Tables for Crystallography (1992, Vol C, Tables 4.2.6.8 and
 6.1.1.4
;
S S 0.3331 0.5567
;International Tables for Crystallography (1992, Vol C, Tables 4.2.6.8 and
 6.1.1.4
;
Cl Cl 0.3639 0.7018
;International Tables for Crystallography (1992, Vol C, Tables 4.2.6.8 and
 6.1.1.4
;
Pt Pt -4.5932 6.9264
;International Tables for Crystallography (1992, Vol C, Tables 4.2.6.8 and
 6.1.1.4
;

loop_
_geom_angle_atom_site_label_1
_geom_angle_atom_site_label_2
_geom_angle_atom_site_label_3
_geom_angle_site_symmetry_1
_geom_angle_site_symmetry_3
_geom_angle
_geom_angle_publ_flag
S11 Pt1 S14 . . 90.01(12) yes
S11 Pt1 S12 . . 89.76(12) yes
S14 Pt1 S12 . . 177.70(14) yes
S11 Pt1 S13 . . 177.38(13) yes
S14 Pt1 S13 . . 89.58(12) yes
S12 Pt1 S13 . . 90.76(12) yes
C11 S11 Pt1 . . 103.8(4) yes
C12 S12 Pt1 . . 103.5(4) yes
C13 S13 Pt1 . . 103.4(4) yes
C14 S14 Pt1 . . 102.9(5) yes
C12 C11 C15 . . 118.1(12) yes
C12 C11 S11 . . 122.9(9) yes
C15 C11 S11 . . 118.8(9) yes
C16 C12 C11 . . 122.8(11) yes
C16 C12 S12 . . 117.1(9) yes
C11 C12 S12 . . 120.1(9) yes
C14 C13 C17 . . 118.3(11) yes
C14 C13 S13 . . 122.8(9) yes
C17 C13 S13 . . 118.8(9) yes
C13 C14 C18 . . 123.2(12) yes
C13 C14 S14 . . 121.1(10) yes
C18 C14 S14 . . 115.7(10) yes
N15 C15 C11 . . 178.0(16) yes
N16 C16 C12 . . 178.5(15) yes
N17 C17 C13 . . 178.1(14) yes
N18 C18 C14 . . 179.0(18) yes
S21 Pt2 S21 . 3_655 180.0 ?
S21 Pt2 S22 . . 89.77(11) yes
S21 Pt2 S22 3_655 . 90.24(11) ?
S21 Pt2 S22 . 3_655 90.23(11) ?
S21 Pt2 S22 3_655 3_655 89.76(11) ?
S22 Pt2 S22 . 3_655 180.0 ?
C21 S21 Pt2 . . 102.2(4) yes
C22 S22 Pt2 . . 102.8(4) yes
C22 C21 C23 . . 117.4(11) yes
C22 C21 S21 . . 124.8(9) yes
C23 C21 S21 . . 117.9(9) yes
C21 C22 C24 . . 122.8(11) yes
C21 C22 S22 . . 120.4(9) yes
C24 C22 S22 . . 116.8(9) yes
N23 C23 C21 . . 177.7(16) yes
N24 C24 C22 . . 178.0(16) yes
S31 Pt3 S31 . 3_556 180.0 ?
S31 Pt3 S32 . 3_556 90.38(11) ?
S31 Pt3 S32 3_556 3_556 89.62(11) ?
S31 Pt3 S32 . . 89.62(11) yes
S31 Pt3 S32 3_556 . 90.38(11) ?
S32 Pt3 S32 3_556 . 180.0 ?
C31 S31 Pt3 . . 103.7(4) yes
C32 S32 Pt3 . . 102.7(4) yes
C32 C31 C33 . . 119.5(11) yes
C32 C31 S31 . . 122.4(9) yes
C33 C31 S31 . . 118.1(8) yes
C31 C32 C34 . . 123.8(11) yes
C31 C32 S32 . . 121.5(9) yes
C34 C32 S32 . . 114.6(9) yes
N33 C33 C31 . . 177.8(13) yes
N34 C34 C32 . . 177.6(17) yes
N41 S41 S42 . . 94.9(4) yes
N42 S42 S41 . . 95.6(4) yes
C41 N41 S41 . . 115.2(8) yes
C41 N42 S42 . . 115.3(8) yes
N41 C41 N42 . . 118.9(10) yes
N41 C41 C42 . . 120.6(10) ?
N42 C41 C42 . . 120.4(10) ?
C43 C42 C47 . . 119.5(12) ?
C43 C42 C41 . . 120.8(11) ?
C47 C42 C41 . . 119.6(11) ?
C42 C43 C44 . . 122.3(13) ?
C43 C44 C45 . . 118.3(13) ?
C46 C45 C44 . . 121.9(13) ?
C46 C45 Cl4 . . 117.6(12) ?
C44 C45 Cl4 . . 120.4(12) ?
C45 C46 C47 . . 118.9(13) ?
C42 C47 C46 . . 118.9(13) ?
N51 S51 S52 . . 95.9(4) yes
N52 S52 S51 . . 95.4(4) yes
C51 N51 S51 . . 113.9(9) yes
C51 N52 S52 . . 114.1(8) yes
N51 C51 N52 . . 120.6(11) yes
N51 C51 C52 . . 119.3(11) ?
N52 C51 C52 . . 120.1(11) ?
C57 C52 C53 . . 119.4(12) ?
C57 C52 C51 . . 120.1(11) ?
C53 C52 C51 . . 120.5(11) ?
C52 C53 C54 . . 120.1(13) ?
C55 C54 C53 . . 116.9(14) ?
C56 C55 C54 . . 123.0(13) ?
C56 C55 Cl5 . . 120.9(12) ?
C54 C55 Cl5 . . 116.1(12) ?
C55 C56 C57 . . 120.3(13) ?
C56 C57 C52 . . 120.3(12) ?
N61 S61 S62 . . 95.2(4) yes
N62 S62 S61 . . 95.3(4) yes
C61 N61 S61 . . 115.4(9) yes
C61 N62 S62 . . 115.6(9) yes
N62 C61 N61 . . 118.5(11) yes
N62 C61 C62 . . 120.5(11) ?
N61 C61 C62 . . 120.8(11) ?
C67 C62 C63 . . 121.4(12) ?
C67 C62 C61 . . 119.4(12) ?
C63 C62 C61 . . 119.1(12) ?
C62 C63 C64 . . 119.8(14) ?
C63 C64 C65 . . 119.5(13) ?
C66 C65 C64 . . 120.2(13) ?
C66 C65 Cl6 . . 120.2(12) ?
C64 C65 Cl6 . . 119.6(11) ?
C65 C66 C67 . . 120.1(14) ?
C62 C67 C66 . . 118.9(13) ?
N71 S71 S72 . . 94.9(4) yes
N72 S72 S71 . . 94.7(4) yes
C71 N71 S71 . . 117.0(10) yes
C71 N72 S72 . . 117.4(9) yes
N71 C71 N72 . . 116.0(11) yes
N71 C71 C72 . . 121.7(11) ?
N72 C71 C72 . . 122.2(11) ?
C73 C72 C77 . . 118.4(12) ?
C73 C72 C71 . . 120.3(12) ?
C77 C72 C71 . . 121.2(12) ?
C72 C73 C74 . . 120.5(14) ?
C75 C74 C73 . . 119.7(14) ?
C74 C75 C76 . . 121.6(13) ?
C74 C75 Cl7 . . 119.7(12) ?
C76 C75 Cl7 . . 118.6(12) ?
C77 C76 C75 . . 117.7(13) ?
C76 C77 C72 . . 121.8(13) ?

loop_
_geom_bond_atom_site_label_1
_geom_bond_atom_site_label_2
_geom_bond_site_symmetry_2
_geom_bond_distance
_geom_bond_publ_flag
Pt1 S11 . 2.256(3) yes
Pt1 S14 . 2.259(3) yes
Pt1 S12 . 2.261(3) yes
Pt1 S13 . 2.263(3) yes
S11 C11 . 1.698(13) yes
S12 C12 . 1.743(12) yes
S13 C13 . 1.675(13) yes
S14 C14 . 1.719(12) yes
C11 C12 . 1.391(16) yes
C11 C15 . 1.424(19) yes
C12 C16 . 1.388(18) yes
C13 C14 . 1.386(17) yes
C13 C17 . 1.456(19) yes
C14 C18 . 1.397(19) yes
C15 N15 . 1.149(17) yes
C16 N16 . 1.159(16) yes
C17 N17 . 1.166(17) yes
C18 N18 . 1.175(18) yes
Pt2 S21 . 2.263(3) yes
Pt2 S21 3_655 2.263(3) ?
Pt2 S22 . 2.264(3) yes
Pt2 S22 3_655 2.264(3) ?
S21 C21 . 1.675(13) yes
S22 C22 . 1.719(12) yes
C21 C22 . 1.367(17) yes
C21 C23 . 1.469(18) yes
C22 C24 . 1.420(18) yes
C23 N23 . 1.120(16) yes
C24 N24 . 1.118(15) yes
Pt3 S31 . 2.261(3) yes
Pt3 S31 3_556 2.261(3) ?
Pt3 S32 3_556 2.264(3) ?
Pt3 S32 . 2.264(3) yes
S31 C31 . 1.689(12) yes
S32 C32 . 1.733(12) yes
C31 C32 . 1.378(16) yes
C31 C33 . 1.428(18) yes
C32 C34 . 1.415(18) yes
C33 N33 . 1.145(16) yes
C34 N34 . 1.150(17) yes
S41 N41 . 1.591(11) yes
S41 S42 . 2.004(5) yes
S42 N42 . 1.573(11) yes
N41 C41 . 1.329(15) yes
N42 C41 . 1.335(15) yes
C41 C42 . 1.473(17) ?
C42 C43 . 1.371(18) ?
C42 C47 . 1.390(18) ?
C43 C44 . 1.364(19) ?
C44 C45 . 1.38(2) ?
C45 C46 . 1.37(2) ?
C45 Cl4 . 1.726(14) ?
C46 C47 . 1.419(19) ?
S51 N51 . 1.600(10) yes
S51 S52 . 2.007(5) yes
S52 N52 . 1.595(10) yes
N51 C51 . 1.328(15) yes
N52 C51 . 1.348(16) yes
C51 C52 . 1.477(17) ?
C52 C57 . 1.366(17) ?
C52 C53 . 1.383(18) ?
C53 C54 . 1.402(19) ?
C54 C55 . 1.36(2) ?
C55 C56 . 1.34(2) ?
C55 Cl5 . 1.761(13) ?
C56 C57 . 1.348(18) ?
S61 N61 . 1.592(11) yes
S61 S62 . 2.006(5) yes
S62 N62 . 1.593(11) yes
N61 C61 . 1.345(16) yes
N62 C61 . 1.330(16) yes
C61 C62 . 1.469(18) ?
C62 C67 . 1.376(18) ?
C62 C63 . 1.376(19) ?
C63 C64 . 1.381(19) ?
C64 C65 . 1.39(2) ?
C65 C66 . 1.39(2) ?
C65 Cl6 . 1.732(14) ?
C66 C67 . 1.388(19) ?
S71 N71 . 1.590(12) yes
S71 S72 . 1.988(5) yes
S72 N72 . 1.578(12) yes
N71 C71 . 1.323(15) yes
N72 C71 . 1.336(16) yes
C71 C72 . 1.434(18) ?
C72 C73 . 1.380(18) ?
C72 C77 . 1.389(18) ?
C73 C74 . 1.377(19) ?
C74 C75 . 1.38(2) ?
C75 C76 . 1.38(2) ?
C75 Cl7 . 1.730(14) ?
C76 C77 . 1.385(19) ?
